data_8100949
loop_
_publ_author_name
'Bryan, Jeffrey C.'
'Mlinari\'c-Majerski, Kata'
'Kragol, Goran'
'Marchand, Alan P.'

_publ_section_title
;
Crystal structure of 1,3-bis(hydroxymethyl)-2-oxaadamantane, C~11~H~18~O~3~
;
_journal_issue 2
_journal_name_full 'Zeitschrift f\"ur Kristallographie - New Crystal Structures'
_journal_page_first 277
_journal_page_last 279
_journal_volume 216
_journal_year 2001
_chemical_formula_moiety 'C11 H18 O3'
_chemical_formula_structural 'C11 H18 O3'
_chemical_formula_sum 'C11 H18 O3'
_chemical_formula_weight 198.3
_chemical_name_common 1,3-Hydroxymethyl-2-oxaadamantane
_space_group_IT_number 2
_space_group_name_Hall '-P 1'
_space_group_name_H-M_alt 'P -1'
_symmetry_cell_setting triclinic
_symmetry_space_group_name_Hall '-P 1'
_symmetry_space_group_name_H-M 'P -1'
_cell_angle_alpha 94.67(2)
_cell_angle_beta 98.50(2)
_cell_angle_gamma 99.29(3)
_cell_formula_units_Z 4
_cell_length_a 6.2952(18)
_cell_length_b 11.623(4)
_cell_length_c 14.141(3)
_cell_measurement_temperature 100
_cell_volume 1004.0(5)
_diffrn_ambient_temperature 100
_exptl_crystal_density_diffrn 1.31
_refine_diff_density_rms 0.07
_cod_depositor_comments
;
The following automatic conversions were performed:
'_symmetry_cell_setting' value 'Triclinic' changed to 'triclinic'
according to '/home/saulius/struct/CIF-dictionaries/cif_core.dic'
dictionary named 'cif_core.dic' version 2.4.1 from 2010-06-29.

Automatic conversion script
Id: cif_fix_enum 1527 2010-12-29 10:47:43Z saulius 
;
_cod_database_code 8100949

loop_
_symmetry_equiv_pos_as_xyz
x,y,z
-x,-y,-z

loop_
_atom_site_aniso_label
_atom_site_aniso_U_11
_atom_site_aniso_U_22
_atom_site_aniso_U_33
_atom_site_aniso_U_23
_atom_site_aniso_U_13
_atom_site_aniso_U_12
O4 0.0163(10) 0.0159(10) 0.0155(10) -0.0035(8) 0.0025(7) -0.0047(7)
O5 0.0288(12) 0.0347(12) 0.0184(11) 0.0017(9) 0.0031(9) -0.0009(10)
O6A 0.063(5) 0.028(3) 0.054(4) 0.023(3) 0.021(4) -0.001(3)
C12 0.0178(14) 0.0196(14) 0.0190(15) -0.0022(12) 0.0016(11) 0.0018(11)
C13 0.0385(18) 0.0212(16) 0.0204(16) -0.0030(13) 0.0045(13) -0.0094(14)
C14 0.0122(13) 0.0105(13) 0.0188(14) -0.0009(10) -0.0014(10) -0.0020(10)
C15 0.0130(14) 0.0277(16) 0.0269(16) -0.0048(13) -0.0026(12) 0.0020(12)
C16 0.0129(14) 0.0423(19) 0.0381(19) -0.0153(15) -0.0013(13) 0.0090(13)
C17 0.0257(17) 0.045(2) 0.038(2) -0.0164(16) 0.0185(15) -0.0099(15)
C18 0.0378(18) 0.0204(15) 0.0192(15) 0.0031(12) 0.0091(13) -0.0017(13)
C19 0.0280(16) 0.0171(14) 0.0205(16) 0.0012(12) 0.0015(12) 0.0025(12)
C21 0.0291(17) 0.0284(16) 0.0269(16) -0.0060(13) -0.0044(13) 0.0177(13)
C22 0.0202(14) 0.0175(14) 0.0188(15) -0.0010(11) 0.0029(11) 0.0035(11)
C23 0.0196(14) 0.0150(13) 0.0164(14) -0.0015(11) 0.0001(11) 0.0029(11)
O6B 0.057(6) 0.023(5) 0.039(5) 0.016(3) -0.003(4) -0.017(4)
O1 0.0143(9) 0.0160(9) 0.0128(10) 0.0005(7) -0.0001(7) 0.0016(7)
O2 0.0188(10) 0.0263(12) 0.0245(12) 0.0040(9) -0.0030(8) 0.0073(9)
O3 0.0266(12) 0.0298(13) 0.0458(15) 0.0006(10) 0.0108(11) 0.0155(10)
C1 0.0170(14) 0.0214(14) 0.0181(14) 0.0000(11) 0.0008(11) 0.0025(11)
C2 0.0176(14) 0.0224(15) 0.0159(14) 0.0020(11) 0.0009(11) 0.0063(11)
C3 0.0133(13) 0.0154(13) 0.0158(14) 0.0007(11) 0.0009(10) 0.0008(11)
C4 0.0128(13) 0.0181(14) 0.0217(15) 0.0004(11) 0.0012(11) -0.0011(11)
C5 0.0145(13) 0.0166(13) 0.0243(15) 0.0013(11) 0.0067(11) -0.0005(11)
C6 0.0188(14) 0.0165(13) 0.0240(15) 0.0042(11) 0.0076(11) 0.0038(11)
C7 0.0128(13) 0.0210(14) 0.0213(15) 0.0036(11) 0.0056(11) 0.0054(11)
C8 0.0137(13) 0.0168(13) 0.0184(14) -0.0005(11) 0.0046(11) 0.0000(10)
C9 0.0132(13) 0.0187(14) 0.0153(14) 0.0031(11) 0.0021(10) 0.0031(11)
C10 0.0125(13) 0.0186(14) 0.0235(15) 0.0025(11) 0.0064(11) 0.0030(11)
C11 0.0144(13) 0.0201(14) 0.0189(15) 0.0071(11) 0.0015(11) 0.0028(11)

loop_
_atom_site_label
_atom_site_type_symbol
_atom_site_thermal_displace_type
_atom_site_fract_x
_atom_site_fract_y
_atom_site_fract_z
_atom_site_occupancy
_atom_site_U_iso_or_equiv
O4 O Uani 0.0652(3) 0.69081(15) 0.92997(13) 1.000 0.0171(6)
O5 O Uani 0.1380(4) 0.79640(19) 1.12243(15) 1.000 0.0282(7)
O6A O Uani -0.0062(13) 0.4332(7) 0.9035(6) 0.580 0.047(2)
C12 C Uani 0.1260(4) 0.8586(2) 1.04002(19) 1.000 0.0194(8)
C13 C Uani -0.0580(5) 0.5118(3) 0.8321(2) 1.000 0.0287(10)
C14 C Uani 0.2123(4) 0.8024(2) 0.95715(19) 1.000 0.0148(8)
C15 C Uani 0.4437(4) 0.7793(3) 0.9836(2) 1.000 0.0238(9)
C16 C Uani 0.5071(5) 0.7122(3) 0.8972(2) 1.000 0.0323(10)
C17 C Uani 0.4895(5) 0.7827(3) 0.8109(2) 1.000 0.0379(11)
C18 C Uani 0.2605(5) 0.8071(3) 0.7861(2) 1.000 0.0261(9)
C19 C Uani 0.1982(5) 0.8744(2) 0.8719(2) 1.000 0.0223(9)
C21 C Uani 0.3474(5) 0.5961(3) 0.8738(2) 1.000 0.0281(9)
C22 C Uani 0.0997(5) 0.6899(2) 0.7621(2) 1.000 0.0190(8)
C23 C Uani 0.1162(4) 0.6216(2) 0.84892(19) 1.000 0.0175(8)
O6B O Uani -0.0961(16) 0.4576(8) 0.9145(8) 0.420 0.043(3)
O1 O Uani 0.2792(3) 0.12734(15) 0.57919(12) 1.000 0.0148(5)
O2 O Uani 0.5259(3) 0.07901(18) 0.75095(14) 1.000 0.0234(7)
O3 O Uani 0.4270(4) 0.04584(19) 0.41540(17) 1.000 0.0326(8)
C1 C Uani 0.3277(4) 0.1250(2) 0.7464(2) 1.000 0.0193(8)
C2 C Uani 0.2274(4) 0.0901(2) 0.41188(19) 1.000 0.0185(8)
C3 C Uani 0.2951(4) 0.2030(2) 0.66683(19) 1.000 0.0152(8)
C4 C Uani 0.4857(4) 0.3046(2) 0.6732(2) 1.000 0.0182(8)
C5 C Uani 0.4479(4) 0.3721(2) 0.5850(2) 1.000 0.0185(8)
C6 C Uani 0.2328(4) 0.4194(2) 0.5833(2) 1.000 0.0192(8)
C7 C Uani 0.0438(4) 0.3172(2) 0.57986(19) 1.000 0.0177(8)
C8 C Uani 0.0835(4) 0.2504(2) 0.66735(19) 1.000 0.0165(8)
C9 C Uani 0.2423(4) 0.1849(2) 0.49314(18) 1.000 0.0157(8)
C10 C Uani 0.4308(4) 0.2867(2) 0.4948(2) 1.000 0.0178(8)
C11 C Uani 0.0271(4) 0.2314(2) 0.48941(19) 1.000 0.0177(8)
H5A H Uiso 0.124(12) 0.7243(18) 1.108(4) 0.500 0.0420
H6A H Uiso -0.118(7) 0.386(6) 0.908(5) 0.580 0.0710
H12A H Uiso 0.20970 0.93910 1.05830 1.000 0.0230
H5B H Uiso 0.237(8) 0.823(5) 1.168(3) 0.500 0.0420
H13A H Uiso -0.20220 0.53330 0.83690 1.000 0.0340
H13B H Uiso -0.06480 0.47210 0.76680 1.000 0.0340
H15A H Uiso 0.45250 0.73270 1.03920 1.000 0.0290
H15B H Uiso 0.54610 0.85460 1.00200 1.000 0.0290
H16 H Uiso 0.65940 0.69710 0.91370 1.000 0.0390
H17A H Uiso 0.59370 0.85770 0.82590 1.000 0.0450
H17B H Uiso 0.52790 0.73820 0.75500 1.000 0.0450
H18 H Uiso 0.25050 0.85350 0.72960 1.000 0.0310
H19A H Uiso 0.29830 0.95060 0.88880 1.000 0.0270
H19B H Uiso 0.04780 0.88990 0.85520 1.000 0.0270
H21A H Uiso 0.35720 0.55030 0.92990 1.000 0.0340
H21B H Uiso 0.38430 0.54940 0.81880 1.000 0.0340
H22A H Uiso -0.05100 0.70490 0.74530 1.000 0.0230
H22B H Uiso 0.13540 0.64400 0.70630 1.000 0.0230
H12B H Uiso -0.02810 0.86510 1.01850 1.000 0.0230
H6B H Uiso 0.011(10) 0.475(9) 0.960(4) 0.420 0.0640
H1A H Uiso 0.32780 0.17050 0.80870 1.000 0.0230
H1B H Uiso 0.20310 0.05900 0.73660 1.000 0.0230
H2A H Uiso 0.537(9) 0.038(5) 0.702(3) 0.500 0.0350
H2B H Uiso 0.626(6) 0.121(4) 0.791(4) 0.500 0.0350
H2C H Uiso 0.10720 0.02530 0.41600 1.000 0.0220
H2D H Uiso 0.19350 0.12210 0.34970 1.000 0.0220
H3A H Uiso 0.444(9) 0.005(6) 0.462(4) 0.500 0.0490
H3B H Uiso 0.433(9) 0.000(6) 0.367(3) 0.500 0.0490
H4A H Uiso 0.62400 0.27410 0.67500 1.000 0.0220
H4B H Uiso 0.49620 0.35760 0.73280 1.000 0.0220
H5C H Uiso 0.57220 0.43840 0.58760 1.000 0.0220
H6C H Uiso 0.24240 0.47470 0.64150 1.000 0.0230
H6D H Uiso 0.20670 0.46230 0.52620 1.000 0.0230
H7 H Uiso -0.09590 0.34800 0.57910 1.000 0.0210
H8A H Uiso 0.09390 0.30340 0.72700 1.000 0.0200
H8B H Uiso -0.03940 0.18490 0.66530 1.000 0.0200
H10A H Uiso 0.40470 0.32780 0.43670 1.000 0.0210
H10B H Uiso 0.56900 0.25640 0.49490 1.000 0.0210
H11A H Uiso -0.09560 0.16560 0.48710 1.000 0.0210
H11B H Uiso -0.00010 0.27200 0.43110 1.000 0.0210

loop_
_geom_bond_atom_site_label_1
_geom_bond_atom_site_label_2
_geom_bond_distance
_geom_bond_site_symmetry_1
_geom_bond_site_symmetry_2
_geom_bond_publ_flag
O4 C14 1.454(3) . . yes
O4 C23 1.451(3) . . yes
O5 C12 1.420(3) . . yes
O6A C13 1.452(9) . . yes
O6B C13 1.402(11) . . yes
O5 H5B 0.83(5) . . no
O5 H5A 0.83(3) . . no
O6A H6A 0.83(6) . . no
O6B H6B 0.85(6) . . no
O1 C3 1.441(3) . . yes
O1 C9 1.443(3) . . yes
O2 C1 1.430(3) . . yes
O3 C2 1.428(4) . . yes
O2 H2A 0.83(5) . . no
O2 H2B 0.84(5) . . no
O3 H3A 0.85(6) . . no
O3 H3B 0.84(5) . . no
C12 C14 1.508(4) . . no
C13 C23 1.520(4) . . no
C14 C19 1.523(4) . . no
C14 C15 1.522(4) . . no
C15 C16 1.533(4) . . no
C16 C17 1.525(4) . . no
C16 C21 1.527(5) . . no
C17 C18 1.510(5) . . no
C18 C22 1.541(4) . . no
C18 C19 1.524(4) . . no
C21 C23 1.528(4) . . no
C22 C23 1.515(4) . . no
C12 H12A 0.99 . . no
C12 H12B 0.99 . . no
C13 H13B 0.99 . . no
C13 H13A 0.99 . . no
C15 H15B 0.99 . . no
C15 H15A 0.99 . . no
C16 H16 0.99 . . no
C17 H17A 0.99 . . no
C17 H17B 0.99 . . no
C18 H18 0.99 . . no
C19 H19B 0.99 . . no
C19 H19A 0.99 . . no
C21 H21B 0.99 . . no
C21 H21A 0.99 . . no
C22 H22A 0.99 . . no
C22 H22B 0.99 . . no
C1 C3 1.513(4) . . no
C2 C9 1.507(4) . . no
C3 C8 1.522(4) . . no
C3 C4 1.528(3) . . no
C4 C5 1.536(4) . . no
C5 C6 1.539(4) . . no
C5 C10 1.531(4) . . no
C6 C7 1.532(3) . . no
C7 C11 1.536(4) . . no
C7 C8 1.524(4) . . no
C9 C10 1.531(3) . . no
C9 C11 1.533(4) . . no
C1 H1A 0.99 . . no
C1 H1B 0.99 . . no
C2 H2C 0.99 . . no
C2 H2D 0.99 . . no
C4 H4A 0.99 . . no
C4 H4B 0.99 . . no
C5 H5C 0.99 . . no
C6 H6C 0.99 . . no
C6 H6D 0.99 . . no
C7 H7 1.00 . . no
C8 H8A 0.99 . . no
C8 H8B 0.99 . . no
C10 H10A 0.99 . . no
C10 H10B 0.99 . . no
C11 H11A 0.99 . . no
C11 H11B 0.99 . . no
